data_7710264
loop_
_publ_author_name
'Flecken, Franziska'
'Grell, Toni'
'Hanf, Schirin'

_publ_section_title
;
 Transition metal complexes of the PPO/POP ligand: variable coordination
 chemistry and photo-luminescence properties
;
_journal_name_full 'Dalton Transactions'
_journal_paper_doi 10.1039/D2DT01091G
_journal_year 2022
_chemical_absolute_configuration ad
_chemical_formula_moiety 'C48 H40 Cl2 Fe O2 P4'
_chemical_formula_sum 'C48 H40 Cl2 Fe O2 P4'
_chemical_formula_weight 899.43
_chemical_melting_point ?
_chemical_name_common n/a
_chemical_name_systematic n/a
_chemical_properties_physical Air-sensitive,Moisture-sensitive
_space_group_crystal_system orthorhombic
_space_group_IT_number 33
_space_group_name_Hall 'P 2c -2n'
_space_group_name_H-M_alt 'P n a 21'
_atom_sites_solution_hydrogens geom
_atom_sites_solution_primary difmap
_audit_creation_method SHELXL-2018/3
_audit_update_record
;
2022-04-01 deposited with the CCDC.	2022-05-10 downloaded from the CCDC.
;
_cell_angle_alpha 90
_cell_angle_beta 90
_cell_angle_gamma 90
_cell_formula_units_Z 4
_cell_length_a 18.2692(8)
_cell_length_b 10.0180(4)
_cell_length_c 23.2815(8)
_cell_measurement_reflns_used 45788
_cell_measurement_temperature 100(2)
_cell_measurement_theta_max 30.04
_cell_measurement_theta_min 2.21
_cell_volume 4261.0(3)
_computing_cell_refinement
;
X-Area Recipe 1.33.0.0 (STOE, 2015)
;
_computing_data_collection
;
X-Area Pilatus3_SV 1.31.150.0 (STOE, 2018)
;
_computing_data_reduction
;
X-Area Integrate 1.73.1.0 (STOE, 2018)
X-Area LANA 1.73.2.0 (STOE, 2018)
;
_computing_publication_material
;
STOE & Cie GmbH, X-Area, software package for collecting single-crystal or
multi-domain crystal data on STOE area-detector diffractometers, for image
processing, for the correction and scaling of reflection intensities and
for outlier rejection, version 1.84, Darmstadt 2018
;
_computing_structure_refinement 'SHELXL-2018/3 (Sheldrick, 2018)'
_computing_structure_solution 'SHELXT 2015 (Sheldrick, 2015)'
_diffrn_ambient_temperature 100(2)
_diffrn_detector_area_resol_mean 5.81
_diffrn_measured_fraction_theta_full 1.000
_diffrn_measured_fraction_theta_max 0.902
_diffrn_measurement_device_type 'STOE STADIVARI'
_diffrn_measurement_method 'rotation method, \w scans'
_diffrn_radiation_type MoK\a
_diffrn_radiation_wavelength 0.71073
_diffrn_reflns_av_R_equivalents 0.0491
_diffrn_reflns_av_unetI/netI 0.0478
_diffrn_reflns_Laue_measured_fraction_full 1.000
_diffrn_reflns_Laue_measured_fraction_max 0.902
_diffrn_reflns_limit_h_max 25
_diffrn_reflns_limit_h_min -23
_diffrn_reflns_limit_k_max 13
_diffrn_reflns_limit_k_min -12
_diffrn_reflns_limit_l_max 32
_diffrn_reflns_limit_l_min -32
_diffrn_reflns_number 46568
_diffrn_reflns_point_group_measured_fraction_full 1.000
_diffrn_reflns_point_group_measured_fraction_max 0.873
_diffrn_reflns_theta_full 25.242
_diffrn_reflns_theta_max 30.321
_diffrn_reflns_theta_min 2.213
_diffrn_source 'Mo Genix 3D HF'
_exptl_absorpt_coefficient_mu 0.669
_exptl_absorpt_correction_T_max 0.9607
_exptl_absorpt_correction_T_min 0.5372
_exptl_absorpt_correction_type multi-scan
_exptl_absorpt_process_details
;
STOE X-Red32, absorption correction by Gaussian integration, analogous to
P. Coppens, "The Evaluation of Absorption and Extinction in Single-Crystal
Structure Analysis", published in: F. R. Ahmed (Editor), "Crystallographic
Computing", Munksgaard, Copenhagen (1970), 255 - 270.
Afterwards scaling of reflection intensities was performed within STOE LANA.
J. Koziskova, F. Hahn, J. Richter, J. Kozisek, "Comparison of different
absorption corrections on the model structure of tetrakis(\m~2~-acetato)-
diaqua-di-copper(II)", Acta Chimica Slovaca, vol. 9, no. 2, 2016, pp. 136 - 140.
;
_exptl_crystal_colour 'clear colourless'
_exptl_crystal_density_diffrn 1.402
_exptl_crystal_density_meas ?
_exptl_crystal_density_method 'not measured'
_exptl_crystal_description plate
_exptl_crystal_F_000 1856
_exptl_crystal_preparation Luminescent
_exptl_crystal_recrystallization_method
'Re-crystallisation from solvent: slow diffusion of n-pentane into a toluene solution'
_exptl_crystal_size_max 0.118
_exptl_crystal_size_mid 0.112
_exptl_crystal_size_min 0.052
_refine_diff_density_max 0.479
_refine_diff_density_min -0.346
_refine_diff_density_rms 0.070
_refine_ls_abs_structure_details
;
 Flack x determined using 3916 quotients [(I+)-(I-)]/[(I+)+(I-)]
 (Parsons, Flack and Wagner, Acta Cryst. B69 (2013) 249-259).
;
_refine_ls_abs_structure_Flack -0.024(9)
_refine_ls_extinction_method none
_refine_ls_goodness_of_fit_ref 1.016
_refine_ls_hydrogen_treatment constr
_refine_ls_matrix_type full
_refine_ls_number_parameters 514
_refine_ls_number_reflns 11147
_refine_ls_number_restraints 1
_refine_ls_restrained_S_all 1.015
_refine_ls_R_factor_all 0.0544
_refine_ls_R_factor_gt 0.0380
_refine_ls_shift/su_max 0.001
_refine_ls_shift/su_mean 0.000
_refine_ls_structure_factor_coef Fsqd
_refine_ls_weighting_details 'w=1/[\s^2^(Fo^2^)+(0.0417P)^2^+1.5273P] where P=(Fo^2^+2Fc^2^)/3'
_refine_ls_weighting_scheme calc
_refine_ls_wR_factor_gt 0.0784
_refine_ls_wR_factor_ref 0.0850
_reflns_Friedel_coverage 0.892
_reflns_Friedel_fraction_full 1.000
_reflns_Friedel_fraction_max 0.842
_reflns_number_gt 9365
_reflns_number_total 11147
_reflns_threshold_expression 'I > 2\s(I)'
_cod_data_source_file d2dt01091g2.cif
_cod_data_source_block frfl113
_cod_depositor_comments
;
The following automatic conversions were performed:

data item '_chemical_melting_point' value 'Not measured' was changed
to '?' -- the value is undefined or not given.

data item '_exptl_crystal_density_meas' value 'not measured' was
changed to '?' -- the value is perceived as not measured.

Automatic conversion script
Id: cif_fix_values 7556 2019-12-06 15:28:31Z antanas 
;
_cod_database_code 7710264
_shelx_shelxl_version_number 2018/3
_shelx_space_group_comment
;
The symmetry employed for this shelxl refinement is uniquely defined
by the following loop, which should always be used as a source of
symmetry information in preference to the above space-group names.
They are only intended as comments.
;

loop_
_space_group_symop_operation_xyz
'x, y, z'
'-x, -y, z+1/2'
'-x+1/2, y+1/2, z+1/2'
'x+1/2, -y+1/2, z'

loop_
_atom_site_label
_atom_site_type_symbol
_atom_site_fract_x
_atom_site_fract_y
_atom_site_fract_z
_atom_site_U_iso_or_equiv
_atom_site_adp_type
_atom_site_occupancy
_atom_site_site_symmetry_order
_atom_site_calc_flag
_atom_site_refinement_flags_posn
_atom_site_refinement_flags_adp
_atom_site_refinement_flags_occupancy
_atom_site_disorder_assembly
_atom_site_disorder_group
Fe1 Fe 0.10697(3) 0.00058(5) 0.78029(2) 0.01660(11) Uani 1 1 d . . . . .
Cl1 Cl 0.04914(6) -0.17503(11) 0.73917(5) 0.0326(2) Uani 1 1 d . . . . .
Cl2 Cl 0.03390(5) 0.13583(11) 0.83399(4) 0.0306(2) Uani 1 1 d . . . . .
P1 P 0.23534(5) -0.02293(9) 0.88667(4) 0.01521(18) Uani 1 1 d . . . . .
P2 P 0.22541(5) -0.20007(9) 0.94214(4) 0.01659(19) Uani 1 1 d . . . . .
P3 P 0.19258(5) 0.16246(8) 0.66535(4) 0.01457(17) Uani 1 1 d . . . . .
P4 P 0.22247(5) 0.04542(9) 0.58953(4) 0.01543(18) Uani 1 1 d . . . . .
O1 O 0.19641(13) -0.0265(2) 0.82969(11) 0.0187(5) Uani 1 1 d . . . . .
O2 O 0.15611(15) 0.0914(2) 0.71390(11) 0.0209(5) Uani 1 1 d . . . . .
C1 C 0.33266(19) -0.0156(3) 0.87505(15) 0.0175(7) Uani 1 1 d . . . . .
C2 C 0.3780(2) 0.0611(4) 0.90977(16) 0.0211(8) Uani 1 1 d . . . . .
H2 H 0.357506 0.113662 0.939696 0.025 Uiso 1 1 calc R U . . .
C3 C 0.4534(2) 0.0613(4) 0.90086(19) 0.0271(9) Uani 1 1 d . . . . .
H3 H 0.484319 0.115396 0.923953 0.033 Uiso 1 1 calc R U . . .
C4 C 0.4828(2) -0.0182(4) 0.85799(19) 0.0288(9) Uani 1 1 d . . . . .
H4 H 0.534284 -0.019981 0.852322 0.035 Uiso 1 1 calc R U . . .
C5 C 0.4382(2) -0.0948(4) 0.82351(18) 0.0258(9) Uani 1 1 d . . . . .
H5 H 0.458915 -0.148267 0.794000 0.031 Uiso 1 1 calc R U . . .
C6 C 0.3629(2) -0.0938(3) 0.83188(17) 0.0204(7) Uani 1 1 d . . . . .
H6 H 0.332128 -0.146515 0.808079 0.024 Uiso 1 1 calc R U . . .
C7 C 0.20863(19) 0.1178(4) 0.92979(16) 0.0179(7) Uani 1 1 d . . . . .
C8 C 0.2025(2) 0.1096(4) 0.98934(16) 0.0201(8) Uani 1 1 d . . . . .
H8 H 0.215129 0.029302 1.008690 0.024 Uiso 1 1 calc R U . . .
C9 C 0.1780(2) 0.2185(4) 1.02008(17) 0.0230(8) Uani 1 1 d . . . . .
H9 H 0.173157 0.213202 1.060649 0.028 Uiso 1 1 calc R U . . .
C10 C 0.1605(2) 0.3352(4) 0.99181(18) 0.0232(8) Uani 1 1 d . . . . .
H10 H 0.143533 0.409943 1.013089 0.028 Uiso 1 1 calc R U . . .
C11 C 0.1673(2) 0.3444(4) 0.93310(18) 0.0248(8) Uani 1 1 d . . . . .
H11 H 0.155522 0.425416 0.914041 0.030 Uiso 1 1 calc R U . . .
C12 C 0.1914(2) 0.2360(4) 0.90202(17) 0.0230(8) Uani 1 1 d . . . . .
H12 H 0.196075 0.242212 0.861477 0.028 Uiso 1 1 calc R U . . .
C13 C 0.2387(2) -0.3226(3) 0.88459(17) 0.0190(7) Uani 1 1 d . . . . .
C14 C 0.1858(2) -0.3507(4) 0.84319(17) 0.0219(8) Uani 1 1 d . . . . .
H14 H 0.140298 -0.304935 0.843639 0.026 Uiso 1 1 calc R U . . .
C15 C 0.1998(2) -0.4451(4) 0.80170(18) 0.0294(9) Uani 1 1 d . . . . .
H15 H 0.163544 -0.465252 0.773746 0.035 Uiso 1 1 calc R U . . .
C16 C 0.2668(3) -0.5113(4) 0.80049(18) 0.0320(10) Uani 1 1 d . . . . .
H16 H 0.276154 -0.576174 0.771657 0.038 Uiso 1 1 calc R U . . .
C17 C 0.3199(2) -0.4830(4) 0.84102(19) 0.0288(9) Uani 1 1 d . . . . .
H17 H 0.365699 -0.527776 0.840148 0.035 Uiso 1 1 calc R U . . .
C18 C 0.3055(2) -0.3886(4) 0.88286(17) 0.0217(8) Uani 1 1 d . . . . .
H18 H 0.341736 -0.368731 0.910814 0.026 Uiso 1 1 calc R U . . .
C19 C 0.1274(2) -0.2089(4) 0.95723(16) 0.0185(7) Uani 1 1 d . . . . .
C20 C 0.1078(2) -0.2781(4) 1.00655(18) 0.0274(9) Uani 1 1 d . . . . .
H20 H 0.144601 -0.315128 1.030563 0.033 Uiso 1 1 calc R U . . .
C21 C 0.0342(2) -0.2934(5) 1.02094(19) 0.0357(10) Uani 1 1 d . . . . .
H21 H 0.021020 -0.340377 1.054849 0.043 Uiso 1 1 calc R U . . .
C22 C -0.0194(2) -0.2409(4) 0.9863(2) 0.0301(9) Uani 1 1 d . . . . .
H22 H -0.069511 -0.253482 0.995674 0.036 Uiso 1 1 calc R U . . .
C23 C 0.0000(2) -0.1698(4) 0.93792(19) 0.0290(9) Uani 1 1 d . . . . .
H23 H -0.036864 -0.131924 0.914211 0.035 Uiso 1 1 calc R U . . .
C24 C 0.0725(2) -0.1538(4) 0.92393(18) 0.0268(9) Uani 1 1 d . . . . .
H24 H 0.085226 -0.103833 0.890703 0.032 Uiso 1 1 calc R U . . .
C25 C 0.28185(19) 0.2211(3) 0.68607(16) 0.0160(7) Uani 1 1 d . . . . .
C26 C 0.3205(2) 0.3089(4) 0.65107(17) 0.0233(8) Uani 1 1 d . . . . .
H26 H 0.299032 0.341059 0.616569 0.028 Uiso 1 1 calc R U . . .
C27 C 0.3897(2) 0.3491(4) 0.66645(19) 0.0285(9) Uani 1 1 d . . . . .
H27 H 0.416211 0.408522 0.642401 0.034 Uiso 1 1 calc R U . . .
C28 C 0.4209(2) 0.3031(4) 0.71697(19) 0.0276(9) Uani 1 1 d . . . . .
H28 H 0.468555 0.331716 0.727592 0.033 Uiso 1 1 calc R U . . .
C29 C 0.3831(2) 0.2164(4) 0.75177(18) 0.0253(8) Uani 1 1 d . . . . .
H29 H 0.404653 0.185598 0.786473 0.030 Uiso 1 1 calc R U . . .
C30 C 0.3135(2) 0.1736(3) 0.73623(16) 0.0201(7) Uani 1 1 d . . . . .
H30 H 0.287714 0.112206 0.759834 0.024 Uiso 1 1 calc R U . . .
C31 C 0.14122(18) 0.3068(3) 0.64389(16) 0.0167(7) Uani 1 1 d . . . . .
C32 C 0.0943(2) 0.3630(4) 0.68473(17) 0.0216(8) Uani 1 1 d . . . . .
H32 H 0.086211 0.318947 0.720313 0.026 Uiso 1 1 calc R U . . .
C33 C 0.0597(2) 0.4822(4) 0.67329(19) 0.0278(9) Uani 1 1 d . . . . .
H33 H 0.028397 0.520789 0.701295 0.033 Uiso 1 1 calc R U . . .
C34 C 0.0704(2) 0.5464(4) 0.6213(2) 0.0299(9) Uani 1 1 d . . . . .
H34 H 0.046891 0.629195 0.613850 0.036 Uiso 1 1 calc R U . . .
C35 C 0.1154(2) 0.4894(4) 0.58001(19) 0.0278(9) Uani 1 1 d . . . . .
H35 H 0.122111 0.532472 0.544031 0.033 Uiso 1 1 calc R U . . .
C36 C 0.1506(2) 0.3694(4) 0.59135(17) 0.0207(7) Uani 1 1 d . . . . .
H36 H 0.181241 0.330168 0.563020 0.025 Uiso 1 1 calc R U . . .
C37 C 0.13679(19) -0.0257(3) 0.56253(15) 0.0159(7) Uani 1 1 d . . . . .
C38 C 0.0723(2) -0.0417(4) 0.59318(17) 0.0210(7) Uani 1 1 d . . . . .
H38 H 0.069920 -0.015092 0.632303 0.025 Uiso 1 1 calc R U . . .
C39 C 0.0111(2) -0.0967(4) 0.56674(18) 0.0232(8) Uani 1 1 d . . . . .
H39 H -0.033011 -0.107552 0.587798 0.028 Uiso 1 1 calc R U . . .
C40 C 0.0144(2) -0.1355(4) 0.50977(18) 0.0242(8) Uani 1 1 d . . . . .
H40 H -0.027665 -0.171647 0.491549 0.029 Uiso 1 1 calc R U . . .
C41 C 0.0791(2) -0.1217(4) 0.47930(17) 0.0236(8) Uani 1 1 d . . . . .
H41 H 0.081626 -0.149731 0.440361 0.028 Uiso 1 1 calc R U . . .
C42 C 0.1400(2) -0.0672(3) 0.50565(16) 0.0190(7) Uani 1 1 d . . . . .
H42 H 0.184292 -0.057946 0.484697 0.023 Uiso 1 1 calc R U . . .
C43 C 0.2658(2) -0.0897(3) 0.63069(15) 0.0166(7) Uani 1 1 d . . . . .
C44 C 0.3403(2) -0.0796(4) 0.64165(16) 0.0199(8) Uani 1 1 d . . . . .
H44 H 0.366699 -0.002850 0.629598 0.024 Uiso 1 1 calc R U . . .
C45 C 0.3764(2) -0.1829(4) 0.67046(17) 0.0235(8) Uani 1 1 d . . . . .
H45 H 0.427177 -0.175391 0.678567 0.028 Uiso 1 1 calc R U . . .
C46 C 0.3389(2) -0.2947(4) 0.68707(18) 0.0261(9) Uani 1 1 d . . . . .
H46 H 0.363808 -0.365143 0.706139 0.031 Uiso 1 1 calc R U . . .
C47 C 0.2643(2) -0.3049(4) 0.67597(19) 0.0283(9) Uani 1 1 d . . . . .
H47 H 0.238416 -0.382781 0.687333 0.034 Uiso 1 1 calc R U . . .
C48 C 0.2275(2) -0.2020(4) 0.64836(17) 0.0226(8) Uani 1 1 d . . . . .
H48 H 0.176355 -0.208479 0.641606 0.027 Uiso 1 1 calc R U . . .

loop_
_atom_site_aniso_label
_atom_site_aniso_U_11
_atom_site_aniso_U_22
_atom_site_aniso_U_33
_atom_site_aniso_U_23
_atom_site_aniso_U_13
_atom_site_aniso_U_12
Fe1 0.0161(2) 0.0201(2) 0.0136(2) 0.0018(2) -0.0008(2) -0.0021(2)
Cl1 0.0382(6) 0.0344(5) 0.0253(5) 0.0005(4) -0.0023(4) -0.0227(5)
Cl2 0.0275(5) 0.0404(5) 0.0239(5) -0.0022(4) -0.0003(4) 0.0148(4)
P1 0.0152(4) 0.0165(4) 0.0139(4) -0.0007(4) -0.0003(3) 0.0000(3)
P2 0.0168(4) 0.0168(4) 0.0162(4) 0.0010(4) -0.0011(4) -0.0005(3)
P3 0.0172(4) 0.0133(4) 0.0132(4) 0.0004(3) -0.0001(4) -0.0015(3)
P4 0.0166(4) 0.0153(4) 0.0145(4) -0.0002(4) 0.0001(4) -0.0008(3)
O1 0.0178(12) 0.0243(13) 0.0140(12) -0.0005(10) -0.0032(10) 0.0026(10)
O2 0.0265(13) 0.0197(12) 0.0165(13) 0.0026(10) 0.0037(11) -0.0037(11)
C1 0.0181(16) 0.0169(17) 0.0176(18) 0.0023(14) 0.0006(14) 0.0008(13)
C2 0.0198(17) 0.0227(18) 0.0207(19) -0.0005(15) -0.0004(15) -0.0002(15)
C3 0.0217(18) 0.026(2) 0.034(2) -0.0016(17) -0.0079(17) -0.0026(15)
C4 0.0169(18) 0.032(2) 0.037(2) 0.0031(19) 0.0038(17) 0.0060(16)
C5 0.0267(19) 0.0253(19) 0.025(2) -0.0010(16) 0.0081(17) 0.0077(16)
C6 0.0227(17) 0.0181(17) 0.0204(19) -0.0004(15) 0.0030(16) 0.0001(14)
C7 0.0156(16) 0.0201(18) 0.0180(19) -0.0003(15) 0.0017(14) 0.0003(13)
C8 0.0234(18) 0.0190(18) 0.0178(18) -0.0001(15) 0.0007(15) -0.0008(14)
C9 0.0243(19) 0.027(2) 0.0176(19) -0.0039(16) 0.0018(16) -0.0054(16)
C10 0.0190(17) 0.0198(18) 0.031(2) -0.0083(16) -0.0001(16) 0.0002(15)
C11 0.0262(19) 0.0166(18) 0.032(2) 0.0009(16) -0.0086(17) -0.0009(15)
C12 0.0269(19) 0.0209(19) 0.021(2) -0.0007(15) -0.0017(16) -0.0021(16)
C13 0.0215(17) 0.0166(16) 0.0190(18) 0.0008(15) 0.0037(15) -0.0013(14)
C14 0.0227(18) 0.0196(18) 0.023(2) 0.0019(15) 0.0000(15) -0.0012(15)
C15 0.035(2) 0.032(2) 0.021(2) -0.0010(17) -0.0006(18) -0.0054(18)
C16 0.048(3) 0.023(2) 0.025(2) -0.0054(17) 0.0094(19) 0.0035(18)
C17 0.031(2) 0.023(2) 0.032(2) 0.0022(17) 0.0049(19) 0.0105(17)
C18 0.0223(18) 0.0205(18) 0.0223(19) 0.0021(16) 0.0004(16) 0.0035(15)
C19 0.0206(17) 0.0150(16) 0.0199(19) -0.0037(14) 0.0011(14) -0.0002(14)
C20 0.026(2) 0.031(2) 0.025(2) 0.0056(18) -0.0029(17) -0.0009(17)
C21 0.029(2) 0.049(3) 0.028(2) 0.013(2) 0.0092(19) -0.005(2)
C22 0.0193(18) 0.033(2) 0.038(2) 0.0016(19) 0.0102(18) -0.0012(16)
C23 0.0207(19) 0.034(2) 0.032(2) 0.0058(19) 0.0009(17) 0.0069(16)
C24 0.0208(18) 0.034(2) 0.025(2) 0.0140(18) 0.0027(16) 0.0017(16)
C25 0.0179(16) 0.0102(16) 0.0199(18) -0.0022(13) -0.0005(14) -0.0004(13)
C26 0.0236(19) 0.0233(19) 0.023(2) 0.0059(16) -0.0033(15) -0.0034(15)
C27 0.0256(19) 0.027(2) 0.033(2) 0.0021(18) -0.0019(18) -0.0087(16)
C28 0.0212(18) 0.028(2) 0.034(2) -0.0070(18) -0.0058(17) -0.0025(16)
C29 0.0258(19) 0.027(2) 0.023(2) -0.0030(17) -0.0081(16) 0.0062(16)
C30 0.0241(18) 0.0156(17) 0.0205(18) 0.0006(14) -0.0023(16) 0.0007(14)
C31 0.0131(15) 0.0180(17) 0.0191(18) -0.0021(14) -0.0027(14) -0.0021(13)
C32 0.0208(18) 0.0212(18) 0.0226(19) -0.0015(15) -0.0003(15) 0.0001(14)
C33 0.028(2) 0.026(2) 0.030(2) -0.0048(17) -0.0025(17) 0.0076(16)
C34 0.029(2) 0.0177(18) 0.043(3) -0.0006(18) -0.0068(19) 0.0058(16)
C35 0.030(2) 0.024(2) 0.029(2) 0.0092(17) -0.0069(17) -0.0030(16)
C36 0.0213(18) 0.0216(18) 0.0191(18) 0.0011(16) 0.0004(15) 0.0005(14)
C37 0.0159(16) 0.0140(16) 0.0180(17) 0.0020(13) -0.0059(14) 0.0003(13)
C38 0.0238(18) 0.0218(17) 0.0173(18) -0.0011(15) -0.0001(16) -0.0021(15)
C39 0.0180(17) 0.0226(19) 0.029(2) -0.0001(16) 0.0039(16) -0.0033(15)
C40 0.0192(18) 0.0232(19) 0.030(2) -0.0047(17) -0.0063(16) -0.0033(15)
C41 0.0264(19) 0.0233(19) 0.021(2) -0.0058(16) -0.0035(16) 0.0016(16)
C42 0.0200(18) 0.0179(18) 0.0191(18) 0.0001(15) 0.0009(15) 0.0039(14)
C43 0.0198(17) 0.0147(16) 0.0155(17) -0.0040(14) 0.0001(14) 0.0016(13)
C44 0.0198(18) 0.0169(17) 0.0230(19) -0.0061(15) -0.0024(15) -0.0014(14)
C45 0.0209(17) 0.0264(19) 0.023(2) -0.0081(16) -0.0071(16) 0.0065(15)
C46 0.030(2) 0.025(2) 0.023(2) 0.0010(16) -0.0038(17) 0.0081(16)
C47 0.032(2) 0.0226(19) 0.030(2) 0.0073(17) 0.0002(18) -0.0019(16)
C48 0.0177(17) 0.0246(19) 0.026(2) 0.0021(16) -0.0011(15) -0.0001(15)

loop_
_atom_type_symbol
_atom_type_description
_atom_type_scat_dispersion_real
_atom_type_scat_dispersion_imag
_atom_type_scat_source
C C 0.0033 0.0016 'International Tables Vol C Tables 4.2.6.8 and 6.1.1.4'
H H 0.0000 0.0000 'International Tables Vol C Tables 4.2.6.8 and 6.1.1.4'
Cl Cl 0.1484 0.1585 'International Tables Vol C Tables 4.2.6.8 and 6.1.1.4'
Fe Fe 0.3463 0.8444 'International Tables Vol C Tables 4.2.6.8 and 6.1.1.4'
O O 0.0106 0.0060 'International Tables Vol C Tables 4.2.6.8 and 6.1.1.4'
P P 0.1023 0.0942 'International Tables Vol C Tables 4.2.6.8 and 6.1.1.4'

loop_
_geom_angle_atom_site_label_1
_geom_angle_atom_site_label_2
_geom_angle_atom_site_label_3
_geom_angle
_geom_angle_site_symmetry_1
_geom_angle_site_symmetry_3
_geom_angle_publ_flag
O2 Fe1 O1 97.92(11) . . ?
O2 Fe1 Cl1 103.62(8) . . ?
O1 Fe1 Cl1 120.99(8) . . ?
O2 Fe1 Cl2 114.57(8) . . ?
O1 Fe1 Cl2 104.00(8) . . ?
Cl1 Fe1 Cl2 114.90(5) . . ?
O1 P1 C7 112.47(16) . . ?
O1 P1 C1 109.58(16) . . ?
C7 P1 C1 108.66(17) . . ?
O1 P1 P2 117.31(11) . . ?
C7 P1 P2 106.38(12) . . ?
C1 P1 P2 101.67(12) . . ?
C19 P2 C13 103.80(16) . . ?
C19 P2 P1 103.44(13) . . ?
C13 P2 P1 95.72(12) . . ?
O2 P3 C31 111.21(16) . . ?
O2 P3 C25 110.93(16) . . ?
C31 P3 C25 106.58(16) . . ?
O2 P3 P4 117.81(11) . . ?
C31 P3 P4 109.74(13) . . ?
C25 P3 P4 99.51(12) . . ?
C37 P4 C43 105.12(16) . . ?
C37 P4 P3 105.79(12) . . ?
C43 P4 P3 94.67(12) . . ?
P1 O1 Fe1 151.90(16) . . ?
P3 O2 Fe1 178.44(18) . . ?
C6 C1 C2 119.7(3) . . ?
C6 C1 P1 118.6(3) . . ?
C2 C1 P1 121.6(3) . . ?
C1 C2 C3 120.2(4) . . ?
C1 C2 H2 119.9 . . ?
C3 C2 H2 119.9 . . ?
C4 C3 C2 119.4(4) . . ?
C4 C3 H3 120.3 . . ?
C2 C3 H3 120.3 . . ?
C5 C4 C3 120.7(4) . . ?
C5 C4 H4 119.7 . . ?
C3 C4 H4 119.7 . . ?
C4 C5 C6 120.0(4) . . ?
C4 C5 H5 120.0 . . ?
C6 C5 H5 120.0 . . ?
C1 C6 C5 120.0(4) . . ?
C1 C6 H6 120.0 . . ?
C5 C6 H6 120.0 . . ?
C12 C7 C8 119.8(3) . . ?
C12 C7 P1 118.1(3) . . ?
C8 C7 P1 122.1(3) . . ?
C9 C8 C7 119.7(4) . . ?
C9 C8 H8 120.2 . . ?
C7 C8 H8 120.2 . . ?
C10 C9 C8 119.9(4) . . ?
C10 C9 H9 120.1 . . ?
C8 C9 H9 120.1 . . ?
C11 C10 C9 120.7(4) . . ?
C11 C10 H10 119.7 . . ?
C9 C10 H10 119.7 . . ?
C10 C11 C12 119.9(4) . . ?
C10 C11 H11 120.1 . . ?
C12 C11 H11 120.1 . . ?
C11 C12 C7 120.1(4) . . ?
C11 C12 H12 119.9 . . ?
C7 C12 H12 119.9 . . ?
C18 C13 C14 119.5(4) . . ?
C18 C13 P2 117.2(3) . . ?
C14 C13 P2 123.3(3) . . ?
C15 C14 C13 119.8(4) . . ?
C15 C14 H14 120.1 . . ?
C13 C14 H14 120.1 . . ?
C14 C15 C16 120.3(4) . . ?
C14 C15 H15 119.9 . . ?
C16 C15 H15 119.9 . . ?
C17 C16 C15 120.3(4) . . ?
C17 C16 H16 119.8 . . ?
C15 C16 H16 119.8 . . ?
C16 C17 C18 119.2(4) . . ?
C16 C17 H17 120.4 . . ?
C18 C17 H17 120.4 . . ?
C17 C18 C13 120.9(4) . . ?
C17 C18 H18 119.5 . . ?
C13 C18 H18 119.5 . . ?
C24 C19 C20 118.4(4) . . ?
C24 C19 P2 125.7(3) . . ?
C20 C19 P2 115.9(3) . . ?
C19 C20 C21 120.2(4) . . ?
C19 C20 H20 119.9 . . ?
C21 C20 H20 119.9 . . ?
C22 C21 C20 120.3(4) . . ?
C22 C21 H21 119.9 . . ?
C20 C21 H21 119.9 . . ?
C21 C22 C23 119.7(4) . . ?
C21 C22 H22 120.2 . . ?
C23 C22 H22 120.2 . . ?
C24 C23 C22 120.1(4) . . ?
C24 C23 H23 120.0 . . ?
C22 C23 H23 120.0 . . ?
C23 C24 C19 121.3(4) . . ?
C23 C24 H24 119.3 . . ?
C19 C24 H24 119.3 . . ?
C30 C25 C26 119.9(3) . . ?
C30 C25 P3 119.4(3) . . ?
C26 C25 P3 120.6(3) . . ?
C27 C26 C25 120.0(4) . . ?
C27 C26 H26 120.0 . . ?
C25 C26 H26 120.0 . . ?
C26 C27 C28 120.1(4) . . ?
C26 C27 H27 119.9 . . ?
C28 C27 H27 119.9 . . ?
C29 C28 C27 120.3(4) . . ?
C29 C28 H28 119.8 . . ?
C27 C28 H28 119.8 . . ?
C28 C29 C30 120.0(4) . . ?
C28 C29 H29 120.0 . . ?
C30 C29 H29 120.0 . . ?
C25 C30 C29 119.6(4) . . ?
C25 C30 H30 120.2 . . ?
C29 C30 H30 120.2 . . ?
C36 C31 C32 119.6(3) . . ?
C36 C31 P3 123.1(3) . . ?
C32 C31 P3 117.1(3) . . ?
C33 C32 C31 119.9(4) . . ?
C33 C32 H32 120.1 . . ?
C31 C32 H32 120.1 . . ?
C32 C33 C34 120.5(4) . . ?
C32 C33 H33 119.7 . . ?
C34 C33 H33 119.7 . . ?
C33 C34 C35 119.9(4) . . ?
C33 C34 H34 120.1 . . ?
C35 C34 H34 120.1 . . ?
C34 C35 C36 119.9(4) . . ?
C34 C35 H35 120.0 . . ?
C36 C35 H35 120.0 . . ?
C31 C36 C35 120.2(4) . . ?
C31 C36 H36 119.9 . . ?
C35 C36 H36 119.9 . . ?
C38 C37 C42 119.4(3) . . ?
C38 C37 P4 126.5(3) . . ?
C42 C37 P4 114.1(3) . . ?
C37 C38 C39 120.1(4) . . ?
C37 C38 H38 120.0 . . ?
C39 C38 H38 120.0 . . ?
C40 C39 C38 120.1(4) . . ?
C40 C39 H39 120.0 . . ?
C38 C39 H39 120.0 . . ?
C39 C40 C41 120.0(4) . . ?
C39 C40 H40 120.0 . . ?
C41 C40 H40 120.0 . . ?
C42 C41 C40 119.9(4) . . ?
C42 C41 H41 120.1 . . ?
C40 C41 H41 120.1 . . ?
C41 C42 C37 120.5(4) . . ?
C41 C42 H42 119.7 . . ?
C37 C42 H42 119.7 . . ?
C48 C43 C44 119.9(3) . . ?
C48 C43 P4 122.3(3) . . ?
C44 C43 P4 117.7(3) . . ?
C43 C44 C45 119.8(3) . . ?
C43 C44 H44 120.1 . . ?
C45 C44 H44 120.1 . . ?
C46 C45 C44 120.4(3) . . ?
C46 C45 H45 119.8 . . ?
C44 C45 H45 119.8 . . ?
C45 C46 C47 119.9(4) . . ?
C45 C46 H46 120.1 . . ?
C47 C46 H46 120.1 . . ?
C48 C47 C46 120.4(4) . . ?
C48 C47 H47 119.8 . . ?
C46 C47 H47 119.8 . . ?
C43 C48 C47 119.7(4) . . ?
C43 C48 H48 120.2 . . ?
C47 C48 H48 120.2 . . ?

loop_
_geom_bond_atom_site_label_1
_geom_bond_atom_site_label_2
_geom_bond_distance
_geom_bond_site_symmetry_2
_geom_bond_publ_flag
Fe1 O2 2.005(3) . ?
Fe1 O1 2.017(2) . ?
Fe1 Cl1 2.2644(11) . ?
Fe1 Cl2 2.2761(11) . ?
P1 O1 1.505(3) . ?
P1 C7 1.798(4) . ?
P1 C1 1.800(4) . ?
P1 P2 2.2024(13) . ?
P2 C19 1.826(4) . ?
P2 C13 1.833(4) . ?
P3 O2 1.493(3) . ?
P3 C31 1.795(4) . ?
P3 C25 1.799(4) . ?
P3 P4 2.1883(13) . ?
P4 C37 1.831(4) . ?
P4 C43 1.838(4) . ?
C1 C6 1.389(5) . ?
C1 C2 1.390(5) . ?
C2 C3 1.393(5) . ?
C2 H2 0.9500 . ?
C3 C4 1.386(6) . ?
C3 H3 0.9500 . ?
C4 C5 1.377(6) . ?
C4 H4 0.9500 . ?
C5 C6 1.389(5) . ?
C5 H5 0.9500 . ?
C6 H6 0.9500 . ?
C7 C12 1.385(5) . ?
C7 C8 1.393(5) . ?
C8 C9 1.380(5) . ?
C8 H8 0.9500 . ?
C9 C10 1.379(6) . ?
C9 H9 0.9500 . ?
C10 C11 1.376(6) . ?
C10 H10 0.9500 . ?
C11 C12 1.377(5) . ?
C11 H11 0.9500 . ?
C12 H12 0.9500 . ?
C13 C18 1.388(5) . ?
C13 C14 1.394(5) . ?
C14 C15 1.376(6) . ?
C14 H14 0.9500 . ?
C15 C16 1.393(6) . ?
C15 H15 0.9500 . ?
C16 C17 1.382(6) . ?
C16 H16 0.9500 . ?
C17 C18 1.383(5) . ?
C17 H17 0.9500 . ?
C18 H18 0.9500 . ?
C19 C24 1.383(5) . ?
C19 C20 1.389(5) . ?
C20 C21 1.395(6) . ?
C20 H20 0.9500 . ?
C21 C22 1.371(6) . ?
C21 H21 0.9500 . ?
C22 C23 1.380(6) . ?
C22 H22 0.9500 . ?
C23 C24 1.374(5) . ?
C23 H23 0.9500 . ?
C24 H24 0.9500 . ?
C25 C30 1.387(5) . ?
C25 C26 1.391(5) . ?
C26 C27 1.375(5) . ?
C26 H26 0.9500 . ?
C27 C28 1.386(6) . ?
C27 H27 0.9500 . ?
C28 C29 1.373(6) . ?
C28 H28 0.9500 . ?
C29 C30 1.391(5) . ?
C29 H29 0.9500 . ?
C30 H30 0.9500 . ?
C31 C36 1.385(5) . ?
C31 C32 1.399(5) . ?
C32 C33 1.377(5) . ?
C32 H32 0.9500 . ?
C33 C34 1.385(6) . ?
C33 H33 0.9500 . ?
C34 C35 1.387(6) . ?
C34 H34 0.9500 . ?
C35 C36 1.389(5) . ?
C35 H35 0.9500 . ?
C36 H36 0.9500 . ?
C37 C38 1.387(5) . ?
C37 C42 1.389(5) . ?
C38 C39 1.389(5) . ?
C38 H38 0.9500 . ?
C39 C40 1.384(6) . ?
C39 H39 0.9500 . ?
C40 C41 1.385(5) . ?
C40 H40 0.9500 . ?
C41 C42 1.383(5) . ?
C41 H41 0.9500 . ?
C42 H42 0.9500 . ?
C43 C48 1.388(5) . ?
C43 C44 1.388(5) . ?
C44 C45 1.398(5) . ?
C44 H44 0.9500 . ?
C45 C46 1.368(6) . ?
C45 H45 0.9500 . ?
C46 C47 1.391(6) . ?
C46 H46 0.9500 . ?
C47 C48 1.389(5) . ?
C47 H47 0.9500 . ?
C48 H48 0.9500 . ?

loop_
_geom_torsion_atom_site_label_1
_geom_torsion_atom_site_label_2
_geom_torsion_atom_site_label_3
_geom_torsion_atom_site_label_4
_geom_torsion
_geom_torsion_site_symmetry_1
_geom_torsion_site_symmetry_2
_geom_torsion_site_symmetry_3
_geom_torsion_site_symmetry_4
_geom_torsion_publ_flag
C7 P1 O1 Fe1 -37.8(4) . . . . ?
C1 P1 O1 Fe1 -158.8(3) . . . . ?
P2 P1 O1 Fe1 86.1(3) . . . . ?
O1 P1 C1 C6 -41.1(3) . . . . ?
C7 P1 C1 C6 -164.3(3) . . . . ?
P2 P1 C1 C6 83.7(3) . . . . ?
O1 P1 C1 C2 141.9(3) . . . . ?
C7 P1 C1 C2 18.7(3) . . . . ?
P2 P1 C1 C2 -93.3(3) . . . . ?
C6 C1 C2 C3 0.9(5) . . . . ?
P1 C1 C2 C3 177.9(3) . . . . ?
C1 C2 C3 C4 -1.6(6) . . . . ?
C2 C3 C4 C5 1.4(6) . . . . ?
C3 C4 C5 C6 -0.6(6) . . . . ?
C2 C1 C6 C5 -0.1(5) . . . . ?
P1 C1 C6 C5 -177.2(3) . . . . ?
C4 C5 C6 C1 0.0(6) . . . . ?
O1 P1 C7 C12 -33.6(3) . . . . ?
C1 P1 C7 C12 87.9(3) . . . . ?
P2 P1 C7 C12 -163.3(3) . . . . ?
O1 P1 C7 C8 144.1(3) . . . . ?
C1 P1 C7 C8 -94.4(3) . . . . ?
P2 P1 C7 C8 14.4(3) . . . . ?
C12 C7 C8 C9 1.2(6) . . . . ?
P1 C7 C8 C9 -176.5(3) . . . . ?
C7 C8 C9 C10 -0.7(6) . . . . ?
C8 C9 C10 C11 -0.1(6) . . . . ?
C9 C10 C11 C12 0.5(6) . . . . ?
C10 C11 C12 C7 0.0(6) . . . . ?
C8 C7 C12 C11 -0.8(6) . . . . ?
P1 C7 C12 C11 177.0(3) . . . . ?
C19 P2 C13 C18 -148.3(3) . . . . ?
P1 P2 C13 C18 106.4(3) . . . . ?
C19 P2 C13 C14 32.1(4) . . . . ?
P1 P2 C13 C14 -73.2(3) . . . . ?
C18 C13 C14 C15 1.1(6) . . . . ?
P2 C13 C14 C15 -179.3(3) . . . . ?
C13 C14 C15 C16 -0.8(6) . . . . ?
C14 C15 C16 C17 0.1(6) . . . . ?
C15 C16 C17 C18 0.2(6) . . . . ?
C16 C17 C18 C13 0.0(6) . . . . ?
C14 C13 C18 C17 -0.7(6) . . . . ?
P2 C13 C18 C17 179.7(3) . . . . ?
C13 P2 C19 C24 -76.4(4) . . . . ?
P1 P2 C19 C24 23.1(4) . . . . ?
C13 P2 C19 C20 103.3(3) . . . . ?
P1 P2 C19 C20 -157.3(3) . . . . ?
C24 C19 C20 C21 1.4(6) . . . . ?
P2 C19 C20 C21 -178.3(3) . . . . ?
C19 C20 C21 C22 0.4(7) . . . . ?
C20 C21 C22 C23 -1.7(7) . . . . ?
C21 C22 C23 C24 1.2(7) . . . . ?
C22 C23 C24 C19 0.7(7) . . . . ?
C20 C19 C24 C23 -1.9(6) . . . . ?
P2 C19 C24 C23 177.7(3) . . . . ?
O2 P3 C25 C30 13.6(3) . . . . ?
C31 P3 C25 C30 134.8(3) . . . . ?
P4 P3 C25 C30 -111.2(3) . . . . ?
O2 P3 C25 C26 -169.2(3) . . . . ?
C31 P3 C25 C26 -48.0(3) . . . . ?
P4 P3 C25 C26 66.1(3) . . . . ?
C30 C25 C26 C27 -0.4(6) . . . . ?
P3 C25 C26 C27 -177.7(3) . . . . ?
C25 C26 C27 C28 -0.5(6) . . . . ?
C26 C27 C28 C29 0.5(6) . . . . ?
C27 C28 C29 C30 0.4(6) . . . . ?
C26 C25 C30 C29 1.3(5) . . . . ?
P3 C25 C30 C29 178.6(3) . . . . ?
C28 C29 C30 C25 -1.3(6) . . . . ?
O2 P3 C31 C36 -161.9(3) . . . . ?
C25 P3 C31 C36 77.1(3) . . . . ?
P4 P3 C31 C36 -29.7(3) . . . . ?
O2 P3 C31 C32 23.5(3) . . . . ?
C25 P3 C31 C32 -97.5(3) . . . . ?
P4 P3 C31 C32 155.6(2) . . . . ?
C36 C31 C32 C33 -2.2(5) . . . . ?
P3 C31 C32 C33 172.6(3) . . . . ?
C31 C32 C33 C34 0.8(6) . . . . ?
C32 C33 C34 C35 0.8(6) . . . . ?
C33 C34 C35 C36 -1.1(6) . . . . ?
C32 C31 C36 C35 2.0(5) . . . . ?
P3 C31 C36 C35 -172.5(3) . . . . ?
C34 C35 C36 C31 -0.3(6) . . . . ?
C43 P4 C37 C38 79.4(3) . . . . ?
P3 P4 C37 C38 -20.0(3) . . . . ?
C43 P4 C37 C42 -100.0(3) . . . . ?
P3 P4 C37 C42 160.6(2) . . . . ?
C42 C37 C38 C39 -1.1(5) . . . . ?
P4 C37 C38 C39 179.5(3) . . . . ?
C37 C38 C39 C40 0.0(6) . . . . ?
C38 C39 C40 C41 1.1(6) . . . . ?
C39 C40 C41 C42 -1.0(6) . . . . ?
C40 C41 C42 C37 -0.1(5) . . . . ?
C38 C37 C42 C41 1.2(5) . . . . ?
P4 C37 C42 C41 -179.4(3) . . . . ?
C37 P4 C43 C48 -16.0(4) . . . . ?
P3 P4 C43 C48 91.8(3) . . . . ?
C37 P4 C43 C44 161.0(3) . . . . ?
P3 P4 C43 C44 -91.3(3) . . . . ?
C48 C43 C44 C45 0.0(5) . . . . ?
P4 C43 C44 C45 -177.0(3) . . . . ?
C43 C44 C45 C46 1.1(6) . . . . ?
C44 C45 C46 C47 -0.9(6) . . . . ?
C45 C46 C47 C48 -0.3(7) . . . . ?
C44 C43 C48 C47 -1.2(6) . . . . ?
P4 C43 C48 C47 175.7(3) . . . . ?
C46 C47 C48 C43 1.4(6) . . . . ?
